data_2209080
loop_
_publ_author_name
'Tu, Shu-Jiang'
'Jiang, Bo'
'Yao, Cheng-Sheng'

_publ_section_title
;7,8-Dihydro-7,7-dimethyl-5-<i>p</i>-tolyl-10-(3,4,5-trimethoxyphenyl)-5<i>H</i>-indeno[1,2-<i>b</i>]quinoline-9,11(6<i>H</i>,10<i>H</i>)-dione
 hemihydrate
;
_journal_coeditor_code BH2018
_journal_issue 6
_journal_name_full 'Acta Crystallographica Section E'
_journal_page_first o2406
_journal_page_last o2407
_journal_paper_doi 10.1107/S1600536806018289
_journal_volume 62
_journal_year 2006
_chemical_formula_iupac 'C34 H33 N O5, 0.5H2 O'
_chemical_formula_moiety 'C34 H33 N O5, 0.5H2 O'
_chemical_formula_sum 'C34 H34 N O5.5'
_chemical_formula_weight 544.62
_chemical_melting_point 472.0(10)
_chemical_name_systematic
;
7,8-Dihydro-7,7-dimethyl-5-p-tolyl-10-(3,4,5-trimethoxyphenyl)-5H-
indeno[1,2-b]quinoline-9,11(6H,10H)-dione hemihydrate
;
_space_group_IT_number 15
_symmetry_cell_setting monoclinic
_symmetry_space_group_name_Hall '-C 2yc'
_symmetry_space_group_name_H-M 'C 1 2/c 1'
_atom_sites_solution_hydrogens geom
_atom_sites_solution_primary direct
_atom_sites_solution_secondary difmap
_cell_angle_alpha 90.00
_cell_angle_beta 103.926(4)
_cell_angle_gamma 90.00
_cell_formula_units_Z 8
_cell_length_a 25.094(6)
_cell_length_b 12.755(3)
_cell_length_c 19.891(5)
_cell_measurement_reflns_used 1509
_cell_measurement_temperature 298(2)
_cell_measurement_theta_max 20.16
_cell_measurement_theta_min 2.188
_cell_volume 6179(3)
_computing_cell_refinement 'SAINT (Bruker, 1999)'
_computing_data_collection 'SMART (Bruker, 1999)'
_computing_data_reduction SAINT
_computing_molecular_graphics 'SHELXTL (Bruker, 1999)'
_computing_publication_material SHELXTL
_computing_structure_refinement 'SHELXL97 (Sheldrick, 1997)'
_computing_structure_solution 'SHELXS97 (Sheldrick, 1997)'
_diffrn_ambient_temperature 298(2)
_diffrn_measured_fraction_theta_full 0.988
_diffrn_measured_fraction_theta_max 0.988
_diffrn_measurement_device_type 'Bruker CCD area-detector'
_diffrn_measurement_method '\f and \w'
_diffrn_radiation_monochromator graphite
_diffrn_radiation_source 'fine-focus sealed tube'
_diffrn_radiation_type MoK\a
_diffrn_radiation_wavelength 0.71073
_diffrn_reflns_av_R_equivalents 0.0974
_diffrn_reflns_av_sigmaI/netI 0.1356
_diffrn_reflns_limit_h_max 29
_diffrn_reflns_limit_h_min -25
_diffrn_reflns_limit_k_max 15
_diffrn_reflns_limit_k_min -15
_diffrn_reflns_limit_l_max 21
_diffrn_reflns_limit_l_min -23
_diffrn_reflns_number 15711
_diffrn_reflns_theta_full 25.01
_diffrn_reflns_theta_max 25.01
_diffrn_reflns_theta_min 2.62
_diffrn_standards_decay_% 0
_diffrn_standards_interval_count 0
_diffrn_standards_interval_time 0
_diffrn_standards_number 0
_exptl_absorpt_coefficient_mu 0.079
_exptl_absorpt_correction_T_max 0.9797
_exptl_absorpt_correction_T_min 0.9615
_exptl_absorpt_correction_type multi-scan
_exptl_absorpt_process_details '(SADABS; Sheldrick, 1996)'
_exptl_crystal_colour red
_exptl_crystal_density_diffrn 1.171
_exptl_crystal_density_method 'not measured'
_exptl_crystal_description block
_exptl_crystal_F_000 2312
_exptl_crystal_size_max 0.50
_exptl_crystal_size_mid 0.46
_exptl_crystal_size_min 0.26
_refine_diff_density_max 0.676
_refine_diff_density_min -0.233
_refine_ls_extinction_coef 0.0011(3)
_refine_ls_extinction_expression Fc^*^=kFc[1+0.001xFc^2^\l^3^/sin(2\q)]^-1/4^
_refine_ls_extinction_method SHELXL97
_refine_ls_goodness_of_fit_ref 0.998
_refine_ls_hydrogen_treatment constr
_refine_ls_matrix_type full
_refine_ls_number_parameters 378
_refine_ls_number_reflns 5381
_refine_ls_number_restraints 180
_refine_ls_restrained_S_all 0.995
_refine_ls_R_factor_all 0.1921
_refine_ls_R_factor_gt 0.0731
_refine_ls_shift/su_max 0.000
_refine_ls_shift/su_mean 0.000
_refine_ls_structure_factor_coef Fsqd
_refine_ls_weighting_details 'calc w=1/[\s^2^(Fo^2^)+(0.1027P)^2^] where P=(Fo^2^+2Fc^2^)/3'
_refine_ls_weighting_scheme calc
_refine_ls_wR_factor_gt 0.1771
_refine_ls_wR_factor_ref 0.2391
_reflns_number_gt 2112
_reflns_number_total 5381
_reflns_threshold_expression I>2\s(I)
_cod_data_source_file bh2018.cif
_cod_data_source_block I
_cod_depositor_comments
;
The following automatic conversions were performed:

'_chemical_melting_point' value '471-473' was changed to '472.0(10)'
- the average value was taken and precision was estimated.

Automatic conversion script
Id: cif_fix_values 1646 2011-03-28 12:23:43Z adriana 

The following automatic conversions were performed:

'_chemical_melting_point' value '471-473' was changed to '472.0(10)'
- the average value was taken and precision was estimated.

Automatic conversion script
Id: cif_fix_values 1715 2011-07-08 13:25:40Z adriana 
;
_cod_original_sg_symbol_H-M 'C 2/c'
_cod_original_formula_sum 'C34 H34 N O5.50'
_cod_database_code 2209080
_cod_database_fobs_code 2209080

loop_
_symmetry_equiv_pos_as_xyz
'x, y, z'
'-x, y, -z+1/2'
'x+1/2, y+1/2, z'
'-x+1/2, y+1/2, -z+1/2'
'-x, -y, -z'
'x, -y, z-1/2'
'-x+1/2, -y+1/2, -z'
'x+1/2, -y+1/2, z-1/2'

loop_
_atom_site_type_symbol
_atom_site_label
_atom_site_fract_x
_atom_site_fract_y
_atom_site_fract_z
_atom_site_U_iso_or_equiv
_atom_site_adp_type
_atom_site_calc_flag
_atom_site_refinement_flags
_atom_site_occupancy
_atom_site_disorder_assembly
_atom_site_disorder_group
N N1 0.80371(13) 0.5195(3) 0.35946(16) 0.0425(9) Uani d . 1 . .
O O1 0.61153(13) 0.5437(3) 0.33095(16) 0.0755(11) Uani d . 1 . .
O O2 0.72996(12) 0.7576(3) 0.18020(15) 0.0601(9) Uani d . 1 . .
O O3 0.71910(19) 0.3102(3) 0.08801(19) 0.0872(12) Uani d U 1 B .
O O4 0.61106(17) 0.2947(3) 0.05068(18) 0.0925(13) Uani d U 1 . .
O O5 0.54590(18) 0.4247(4) 0.1004(2) 0.1112(15) Uani d U 1 B .
O O6 1.0000 0.3007(10) 0.2500 0.210(6) Uani d SP 0.725(10) A 1
H H1 1.0087 0.3411 0.2204 0.252 Uiso d PR 0.725(10) A 1
O O6' 1.0000 0.448(3) 0.2500 0.210(6) Uani d SP 0.275(10) A 2
H H2 1.0025 0.4884 0.2169 0.252 Uiso d PR 0.275(10) A 2
C C1 0.75220(17) 0.5035(3) 0.3699(2) 0.0411(11) Uani d . 1 . .
C C2 0.73784(17) 0.4512(3) 0.43060(19) 0.0411(11) Uani d . 1 . .
C C3 0.76821(19) 0.4018(4) 0.4890(2) 0.0535(13) Uani d . 1 . .
H H3 0.8061 0.3951 0.4968 0.064 Uiso calc R 1 . .
C C4 0.7399(2) 0.3622(4) 0.5360(2) 0.0585(13) Uani d . 1 . .
H H4 0.7598 0.3287 0.5756 0.070 Uiso calc R 1 . .
C C5 0.6847(2) 0.3704(4) 0.5265(2) 0.0599(13) Uani d . 1 . .
H H5 0.6673 0.3440 0.5591 0.072 Uiso calc R 1 . .
C C6 0.6550(2) 0.4191(4) 0.4670(2) 0.0608(14) Uani d . 1 . .
H H6 0.6170 0.4240 0.4588 0.073 Uiso calc R 1 . .
C C7 0.68140(17) 0.4599(3) 0.4207(2) 0.0445(11) Uani d . 1 . .
C C8 0.65950(19) 0.5183(4) 0.3545(2) 0.0496(12) Uani d . 1 . .
C C9 0.70627(16) 0.5402(3) 0.32543(19) 0.0411(11) Uani d . 1 . .
C C10 0.70595(15) 0.5906(3) 0.25808(19) 0.0412(11) Uani d . 1 . .
H H10 0.6823 0.6526 0.2534 0.049 Uiso calc R 1 . .
C C11 0.76404(16) 0.6276(3) 0.26144(19) 0.0405(11) Uani d . 1 . .
C C12 0.77045(18) 0.7143(3) 0.2165(2) 0.0421(11) Uani d . 1 . .
C C13 0.82681(16) 0.7531(3) 0.2176(2) 0.0463(12) Uani d . 1 . .
H H13A 0.8352 0.8117 0.2495 0.056 Uiso calc R 1 . .
H H13B 0.8271 0.7790 0.1718 0.056 Uiso calc R 1 . .
C C14 0.87172(17) 0.6709(4) 0.2387(2) 0.0476(12) Uani d . 1 . .
C C15 0.86603(16) 0.6208(4) 0.3067(2) 0.0491(12) Uani d . 1 . .
H H15A 0.8896 0.5596 0.3159 0.059 Uiso calc R 1 . .
H H15B 0.8790 0.6703 0.3441 0.059 Uiso calc R 1 . .
C C16 0.80873(16) 0.5887(3) 0.30684(19) 0.0382(10) Uani d . 1 . .
C C17 0.85150(16) 0.4813(4) 0.4101(2) 0.0474(12) Uani d U 1 . .
C C18 0.87370(19) 0.5419(4) 0.4674(2) 0.0610(13) Uani d U 1 . .
H H18 0.8596 0.6081 0.4725 0.073 Uiso calc R 1 . .
C C19 0.9173(2) 0.5022(5) 0.5170(2) 0.0726(16) Uani d U 1 . .
H H19 0.9325 0.5430 0.5556 0.087 Uiso calc R 1 . .
C C20 0.9386(2) 0.4061(5) 0.5116(3) 0.0705(15) Uani d U 1 . .
C C21 0.91634(19) 0.3479(4) 0.4535(3) 0.0732(15) Uani d U 1 . .
H H21 0.9310 0.2822 0.4484 0.088 Uiso calc R 1 . .
C C22 0.87260(17) 0.3842(4) 0.4021(2) 0.0588(13) Uani d U 1 . .
H H22 0.8580 0.3437 0.3631 0.071 Uiso calc R 1 . .
C C23 0.9854(2) 0.3631(6) 0.5680(3) 0.109(2) Uani d U 1 . .
H H23A 0.9958 0.4142 0.6042 0.163 Uiso calc R 1 . .
H H23B 1.0162 0.3478 0.5489 0.163 Uiso calc R 1 . .
H H23C 0.9736 0.3001 0.5866 0.163 Uiso calc R 1 . .
C C24 0.68206(17) 0.5171(3) 0.1977(2) 0.0423(11) Uani d . 1 . .
C C25 0.71465(19) 0.4507(4) 0.1701(2) 0.0502(12) Uani d . 1 B .
H H25 0.7527 0.4537 0.1857 0.060 Uiso calc R 1 . .
C C26 0.6907(2) 0.3792(4) 0.1188(2) 0.0577(13) Uani d . 1 . .
C C27 0.6344(2) 0.3732(4) 0.0966(2) 0.0666(15) Uani d . 1 B .
C C28 0.6018(2) 0.4398(5) 0.1250(3) 0.0708(16) Uani d . 1 . .
C C29 0.62586(18) 0.5123(4) 0.1736(2) 0.0580(13) Uani d . 1 B .
H H29 0.6039 0.5592 0.1905 0.070 Uiso calc R 1 . .
C C30 0.7762(3) 0.3193(5) 0.1032(4) 0.109(2) Uani d U 1 . .
H H30A 0.7909 0.2672 0.0778 0.164 Uiso calc R 1 B .
H H30B 0.7910 0.3091 0.1519 0.164 Uiso calc R 1 . .
H H30C 0.7860 0.3878 0.0902 0.164 Uiso calc R 1 . .
C C31 0.6057(18) 0.3174(16) -0.0213(10) 0.087(6) Uani d PU 0.56(6) B 1
H H31A 0.5894 0.2584 -0.0487 0.130 Uiso calc PR 0.56(6) B 1
H H31B 0.6413 0.3311 -0.0293 0.130 Uiso calc PR 0.56(6) B 1
H H31C 0.5827 0.3778 -0.0341 0.130 Uiso calc PR 0.56(6) B 1
C C31' 0.5779(19) 0.333(3) -0.0163(14) 0.087(7) Uani d PU 0.44(6) B 2
H H31D 0.5632 0.2749 -0.0452 0.131 Uiso calc PR 0.44(6) B 2
H H31E 0.6007 0.3746 -0.0386 0.131 Uiso calc PR 0.44(6) B 2
H H31F 0.5484 0.3759 -0.0086 0.131 Uiso calc PR 0.44(6) B 2
C C32 0.5112(3) 0.4824(7) 0.1355(4) 0.146(3) Uani d U 1 . .
H H32A 0.4734 0.4668 0.1146 0.220 Uiso calc R 1 B .
H H32B 0.5175 0.5562 0.1318 0.220 Uiso calc R 1 . .
H H32C 0.5197 0.4626 0.1835 0.220 Uiso calc R 1 . .
C C33 0.86638(19) 0.5878(4) 0.1818(2) 0.0673(15) Uani d . 1 . .
H H33A 0.8310 0.5549 0.1740 0.101 Uiso calc R 1 . .
H H33B 0.8946 0.5359 0.1959 0.101 Uiso calc R 1 . .
H H33C 0.8702 0.6206 0.1397 0.101 Uiso calc R 1 . .
C C34 0.92793(18) 0.7216(4) 0.2511(3) 0.0712(15) Uani d . 1 . .
H H34A 0.9316 0.7735 0.2869 0.107 Uiso calc R 1 . .
H H34B 0.9320 0.7545 0.2092 0.107 Uiso calc R 1 . .
H H34C 0.9558 0.6691 0.2650 0.107 Uiso calc R 1 . .

loop_
_atom_site_aniso_label
_atom_site_aniso_U_11
_atom_site_aniso_U_22
_atom_site_aniso_U_33
_atom_site_aniso_U_12
_atom_site_aniso_U_13
_atom_site_aniso_U_23
N1 0.030(2) 0.056(2) 0.0381(19) 0.0003(17) 0.0034(16) 0.0114(18)
O1 0.035(2) 0.120(3) 0.073(2) 0.0171(19) 0.0162(16) 0.019(2)
O2 0.054(2) 0.071(2) 0.0538(19) 0.0135(17) 0.0104(16) 0.0178(17)
O3 0.110(3) 0.074(3) 0.086(3) -0.007(2) 0.038(2) -0.024(2)
O4 0.126(3) 0.075(3) 0.058(2) -0.034(2) -0.016(2) -0.001(2)
O5 0.063(3) 0.138(4) 0.109(3) -0.022(3) -0.026(2) -0.016(3)
O6 0.187(11) 0.159(10) 0.256(13) 0.000 0.001(10) 0.000
O6' 0.187(11) 0.159(10) 0.256(13) 0.000 0.001(10) 0.000
C1 0.040(3) 0.043(3) 0.039(2) 0.002(2) 0.007(2) -0.003(2)
C2 0.050(3) 0.043(3) 0.032(2) -0.007(2) 0.012(2) -0.003(2)
C3 0.051(3) 0.063(3) 0.046(3) -0.006(2) 0.010(2) 0.007(2)
C4 0.071(4) 0.063(4) 0.042(3) -0.006(3) 0.015(3) 0.001(2)
C5 0.074(4) 0.063(4) 0.049(3) -0.009(3) 0.028(3) 0.000(3)
C6 0.054(3) 0.076(4) 0.058(3) 0.000(3) 0.026(3) -0.004(3)
C7 0.040(3) 0.054(3) 0.041(3) -0.001(2) 0.014(2) -0.006(2)
C8 0.039(3) 0.062(3) 0.047(3) 0.004(2) 0.011(2) -0.006(2)
C9 0.033(2) 0.053(3) 0.037(2) 0.005(2) 0.009(2) 0.002(2)
C10 0.030(2) 0.049(3) 0.043(2) 0.008(2) 0.0059(19) 0.004(2)
C11 0.036(3) 0.048(3) 0.037(2) 0.003(2) 0.0078(19) 0.002(2)
C12 0.047(3) 0.043(3) 0.036(2) 0.006(2) 0.010(2) -0.001(2)
C13 0.048(3) 0.049(3) 0.043(2) -0.001(2) 0.014(2) 0.007(2)
C14 0.042(3) 0.059(3) 0.043(3) -0.007(2) 0.014(2) 0.002(2)
C15 0.036(3) 0.062(3) 0.049(3) 0.002(2) 0.009(2) 0.008(2)
C16 0.037(3) 0.044(3) 0.033(2) 0.001(2) 0.0084(19) 0.003(2)
C17 0.031(2) 0.062(3) 0.046(3) -0.003(2) 0.003(2) 0.015(2)
C18 0.054(3) 0.072(3) 0.049(3) -0.008(3) -0.004(2) 0.006(3)
C19 0.061(3) 0.093(4) 0.053(3) -0.014(3) -0.007(3) 0.011(3)
C20 0.041(3) 0.095(4) 0.070(3) -0.002(3) 0.001(3) 0.034(3)
C21 0.046(3) 0.079(4) 0.092(4) 0.015(3) 0.010(3) 0.033(3)
C22 0.038(3) 0.063(3) 0.070(3) 0.005(2) 0.002(2) 0.013(3)
C23 0.059(4) 0.160(6) 0.096(4) 0.005(4) -0.005(3) 0.063(4)
C24 0.036(3) 0.050(3) 0.040(2) 0.002(2) 0.008(2) 0.006(2)
C25 0.047(3) 0.057(3) 0.045(3) -0.006(3) 0.008(2) 0.009(2)
C26 0.071(4) 0.055(3) 0.048(3) -0.004(3) 0.018(3) 0.002(3)
C27 0.078(4) 0.064(4) 0.046(3) -0.024(3) -0.006(3) 0.001(3)
C28 0.047(3) 0.085(4) 0.067(3) -0.011(3) -0.015(3) 0.007(3)
C29 0.036(3) 0.073(4) 0.057(3) 0.001(2) -0.004(2) 0.003(3)
C30 0.119(6) 0.083(5) 0.145(6) 0.004(4) 0.069(5) -0.025(4)
C31 0.111(14) 0.078(9) 0.057(7) 0.005(10) -0.009(10) -0.006(6)
C31' 0.086(15) 0.106(13) 0.059(9) -0.009(12) -0.005(11) 0.021(9)
C32 0.057(5) 0.157(8) 0.202(8) 0.015(5) -0.014(5) -0.027(7)
C33 0.064(3) 0.079(4) 0.063(3) 0.008(3) 0.024(3) -0.006(3)
C34 0.046(3) 0.096(4) 0.074(3) -0.015(3) 0.019(3) 0.010(3)

loop_
_atom_type_symbol
_atom_type_description
_atom_type_scat_dispersion_real
_atom_type_scat_dispersion_imag
_atom_type_scat_source
C C 0.0033 0.0016 'International Tables Vol C Tables 4.2.6.8 and 6.1.1.4'
H H 0.0000 0.0000 'International Tables Vol C Tables 4.2.6.8 and 6.1.1.4'
N N 0.0061 0.0033 'International Tables Vol C Tables 4.2.6.8 and 6.1.1.4'
O O 0.0106 0.0060 'International Tables Vol C Tables 4.2.6.8 and 6.1.1.4'

loop_
_geom_angle_atom_site_label_1
_geom_angle_atom_site_label_2
_geom_angle_atom_site_label_3
_geom_angle
C1 N1 C16 117.7(3)
C1 N1 C17 119.7(3)
C16 N1 C17 121.5(3)
C26 O3 C30 118.0(4)
C27 O4 C31 115.8(9)
C27 O4 C31' 114.2(12)
C28 O5 C32 115.8(5)
C9 C1 N1 122.2(4)
C9 C1 C2 110.4(4)
N1 C1 C2 127.3(3)
C3 C2 C7 119.7(4)
C3 C2 C1 133.7(4)
C7 C2 C1 106.6(3)
C2 C3 C4 117.5(4)
C2 C3 H3 121.3
C4 C3 H3 121.3
C5 C4 C3 123.0(4)
C5 C4 H4 118.5
C3 C4 H4 118.5
C4 C5 C6 118.4(4)
C4 C5 H5 120.8
C6 C5 H5 120.8
C7 C6 C5 120.0(5)
C7 C6 H6 120.0
C5 C6 H6 120.0
C6 C7 C2 121.3(4)
C6 C7 C8 130.6(4)
C2 C7 C8 108.1(4)
O1 C8 C9 127.6(4)
O1 C8 C7 125.9(4)
C9 C8 C7 106.5(4)
C1 C9 C8 108.4(4)
C1 C9 C10 123.9(4)
C8 C9 C10 127.7(4)
C9 C10 C11 107.4(3)
C9 C10 C24 111.1(3)
C11 C10 C24 114.6(3)
C9 C10 H10 107.9
C11 C10 H10 107.9
C24 C10 H10 107.9
C16 C11 C12 119.5(4)
C16 C11 C10 123.2(4)
C12 C11 C10 117.2(3)
O2 C12 C11 120.3(4)
O2 C12 C13 120.4(4)
C11 C12 C13 119.2(4)
C12 C13 C14 114.3(4)
C12 C13 H13A 108.7
C14 C13 H13A 108.7
C12 C13 H13B 108.7
C14 C13 H13B 108.7
H13A C13 H13B 107.6
C34 C14 C13 110.4(4)
C34 C14 C15 108.3(3)
C13 C14 C15 108.1(3)
C34 C14 C33 109.1(4)
C13 C14 C33 110.2(3)
C15 C14 C33 110.7(4)
C16 C15 C14 114.2(3)
C16 C15 H15A 108.7
C14 C15 H15A 108.7
C16 C15 H15B 108.7
C14 C15 H15B 108.7
H15A C15 H15B 107.6
C11 C16 N1 121.5(4)
C11 C16 C15 122.7(4)
N1 C16 C15 115.7(3)
C22 C17 C18 120.8(4)
C22 C17 N1 120.0(4)
C18 C17 N1 119.2(4)
C17 C18 C19 118.6(5)
C17 C18 H18 120.7
C19 C18 H18 120.7
C20 C19 C18 122.3(5)
C20 C19 H19 118.8
C18 C19 H19 118.8
C19 C20 C21 118.0(5)
C19 C20 C23 121.2(6)
C21 C20 C23 120.8(6)
C20 C21 C22 121.9(5)
C20 C21 H21 119.1
C22 C21 H21 119.1
C17 C22 C21 118.4(5)
C17 C22 H22 120.8
C21 C22 H22 120.8
C20 C23 H23A 109.5
C20 C23 H23B 109.5
H23A C23 H23B 109.5
C20 C23 H23C 109.5
H23A C23 H23C 109.5
H23B C23 H23C 109.5
C29 C24 C25 119.3(4)
C29 C24 C10 118.4(4)
C25 C24 C10 122.1(4)
C24 C25 C26 120.0(4)
C24 C25 H25 120.0
C26 C25 H25 120.0
O3 C26 C27 115.2(5)
O3 C26 C25 124.7(5)
C27 C26 C25 120.0(5)
C26 C27 O4 119.3(6)
C26 C27 C28 119.6(5)
O4 C27 C28 120.8(5)
C29 C28 O5 125.6(6)
C29 C28 C27 119.8(5)
O5 C28 C27 114.6(5)
C28 C29 C24 121.1(5)
C28 C29 H29 119.4
C24 C29 H29 119.4
O3 C30 H30A 109.5
O3 C30 H30B 109.5
H30A C30 H30B 109.5
O3 C30 H30C 109.5
H30A C30 H30C 109.5
H30B C30 H30C 109.5
O4 C31 H31A 109.5
O4 C31 H31B 109.5
H31A C31 H31B 109.5
O4 C31 H31C 109.5
H31A C31 H31C 109.5
H31B C31 H31C 109.5
O4 C31' H31D 109.5
O4 C31' H31E 109.5
H31D C31' H31E 109.5
O4 C31' H31F 109.5
H31D C31' H31F 109.5
H31E C31' H31F 109.5
O5 C32 H32A 109.5
O5 C32 H32B 109.5
H32A C32 H32B 109.5
O5 C32 H32C 109.5
H32A C32 H32C 109.5
H32B C32 H32C 109.5
C14 C33 H33A 109.5
C14 C33 H33B 109.5
H33A C33 H33B 109.5
C14 C33 H33C 109.5
H33A C33 H33C 109.5
H33B C33 H33C 109.5
C14 C34 H34A 109.5
C14 C34 H34B 109.5
H34A C34 H34B 109.5
C14 C34 H34C 109.5
H34A C34 H34C 109.5
H34B C34 H34C 109.5

loop_
_geom_bond_atom_site_label_1
_geom_bond_atom_site_label_2
_geom_bond_distance
N1 C1 1.373(5)
N1 C16 1.398(5)
N1 C17 1.452(5)
O1 C8 1.225(5)
O2 C12 1.227(4)
O3 C26 1.367(6)
O3 C30 1.396(7)
O4 C27 1.387(5)
O4 C31 1.43(2)
O4 C31' 1.47(3)
O5 C28 1.383(6)
O5 C32 1.442(8)
O6 H1 0.8500
O6' H2 0.8500
C1 C9 1.356(5)
C1 C2 1.497(5)
C2 C3 1.378(5)
C2 C7 1.387(6)
C3 C4 1.398(6)
C3 H3 0.9300
C4 C5 1.355(6)
C4 H4 0.9300
C5 C6 1.384(6)
C5 H5 0.9300
C6 C7 1.361(6)
C6 H6 0.9300
C7 C8 1.498(6)
C8 C9 1.454(6)
C9 C10 1.484(5)
C10 C11 1.518(5)
C10 C24 1.528(6)
C10 H10 0.9800
C11 C16 1.354(5)
C11 C12 1.455(6)
C12 C13 1.494(6)
C13 C14 1.523(6)
C13 H13A 0.9700
C13 H13B 0.9700
C14 C34 1.517(6)
C14 C15 1.533(6)
C14 C33 1.534(6)
C15 C16 1.496(5)
C15 H15A 0.9700
C15 H15B 0.9700
C17 C22 1.371(6)
C17 C18 1.378(6)
C18 C19 1.381(6)
C18 H18 0.9300
C19 C20 1.353(7)
C19 H19 0.9300
C20 C21 1.374(7)
C20 C23 1.517(6)
C21 C22 1.387(6)
C21 H21 0.9300
C22 H22 0.9300
C23 H23A 0.9600
C23 H23B 0.9600
C23 H23C 0.9600
C24 C29 1.377(5)
C24 C25 1.380(6)
C25 C26 1.392(6)
C25 H25 0.9300
C26 C27 1.377(7)
C27 C28 1.390(7)
C28 C29 1.369(7)
C29 H29 0.9300
C30 H30A 0.9600
C30 H30B 0.9600
C30 H30C 0.9600
C31 H31A 0.9600
C31 H31B 0.9600
C31 H31C 0.9600
C31' H31D 0.9600
C31' H31E 0.9600
C31' H31F 0.9600
C32 H32A 0.9600
C32 H32B 0.9600
C32 H32C 0.9600
C33 H33A 0.9600
C33 H33B 0.9600
C33 H33C 0.9600
C34 H34A 0.9600
C34 H34B 0.9600
C34 H34C 0.9600
